data_2017139
loop_
_publ_author_name
'Corsini, Maddalena'
'Zanello, Piero'
'Cini, Renzo'
'Tamasi, Gabriella'

_publ_section_title
;
 X-ray structure and density functional theory studies of an unexpected
 product:
 <i>trans</i>-bis{2-[(2-cyanoethyl)iminomethyl]phenolato}copper(II)
;
_journal_coeditor_code SK3303
_journal_issue 6
_journal_name_full 'Acta Crystallographica Section C'
_journal_page_first m219
_journal_page_last m223
_journal_paper_doi 10.1107/S0108270109014437
_journal_volume 65
_journal_year 2009
_chemical_formula_iupac '[Cu (C10 H9 N2 O1)2]'
_chemical_formula_moiety 'C20 H18 Cu N4 O2'
_chemical_formula_sum 'C20 H18 Cu N4 O2'
_chemical_formula_weight 409.93
_chemical_name_common '[Cu(CYMB)2]'
_chemical_name_systematic
;
<i>trans</i>-bis{2-[(2-cyanoethyl)iminomethyl]phenolato}copper(II)
;
_space_group_IT_number 15
_symmetry_cell_setting monoclinic
_symmetry_space_group_name_Hall '-C 2yc'
_symmetry_space_group_name_H-M 'C 1 2/c 1'
_atom_sites_solution_hydrogens geom
_atom_sites_solution_primary direct
_atom_sites_solution_secondary difmap
_audit_creation_method SHELXL97
_cell_angle_alpha 90.00
_cell_angle_beta 108.290(10)
_cell_angle_gamma 90.00
_cell_formula_units_Z 4
_cell_length_a 20.655(6)
_cell_length_b 5.4000(10)
_cell_length_c 17.653(3)
_cell_measurement_reflns_used 28
_cell_measurement_temperature 293(2)
_cell_measurement_theta_max 19.5
_cell_measurement_theta_min 5
_cell_volume 1869.5(7)
_computing_cell_refinement 'XSCANS (Siemens, 1994)'
_computing_data_collection 'XSCANS (Siemens, 1994)'
_computing_data_reduction 'XSCANS (Siemens, 1994) and XEMP (Siemens, 1994)'
_computing_molecular_graphics
;
ORTEPIII (Johnson & Burnett, 1996), Mercury (Macrae <i>et al.</i>,
2008) and
GAUSSVIEW03 (Dennington <i>et al.</i>, 2003)
;
_computing_publication_material
;
CIFTAB (Sheldrick, 2008) and PARST97 (Nardelli, 1997)'
;
_computing_structure_refinement
;
SHELXL97 (Sheldrick, 2008) and WinGX (Farrugia, 1999)
;
_computing_structure_solution
;
SHELXS97 (Sheldrick, 2008) and WinGX (Farrugia, 1999)
;
_diffrn_ambient_temperature 293(2)
_diffrn_measured_fraction_theta_full 0.998
_diffrn_measured_fraction_theta_max 0.998
_diffrn_measurement_device_type 'Siemens P4'
_diffrn_measurement_method \w
_diffrn_radiation_monochromator graphite
_diffrn_radiation_source 'fine-focus sealed tube'
_diffrn_radiation_type MoK\a
_diffrn_radiation_wavelength 0.71073
_diffrn_reflns_av_R_equivalents 0.0473
_diffrn_reflns_av_sigmaI/netI 0.0378
_diffrn_reflns_limit_h_max 24
_diffrn_reflns_limit_h_min -1
_diffrn_reflns_limit_k_max 6
_diffrn_reflns_limit_k_min -1
_diffrn_reflns_limit_l_max 19
_diffrn_reflns_limit_l_min -20
_diffrn_reflns_number 2211
_diffrn_reflns_theta_full 24.98
_diffrn_reflns_theta_max 24.98
_diffrn_reflns_theta_min 2.08
_diffrn_standards_decay_% 0
_diffrn_standards_interval_count 97
_diffrn_standards_number 3
_exptl_absorpt_coefficient_mu 1.191
_exptl_absorpt_correction_T_max 0.835
_exptl_absorpt_correction_T_min 0.810
_exptl_absorpt_correction_type psi-scan
_exptl_absorpt_process_details '(XEMP; Siemens, 1994)'
_exptl_crystal_colour 'dark green'
_exptl_crystal_density_diffrn 1.456
_exptl_crystal_density_method 'not measured'
_exptl_crystal_description needle
_exptl_crystal_F_000 844
_exptl_crystal_size_max 0.40
_exptl_crystal_size_mid 0.15
_exptl_crystal_size_min 0.15
_refine_diff_density_max 0.684
_refine_diff_density_min -0.763
_refine_ls_extinction_method none
_refine_ls_goodness_of_fit_ref 1.025
_refine_ls_hydrogen_treatment constr
_refine_ls_matrix_type full
_refine_ls_number_parameters 124
_refine_ls_number_reflns 1652
_refine_ls_number_restraints 0
_refine_ls_restrained_S_all 1.025
_refine_ls_R_factor_all 0.0663
_refine_ls_R_factor_gt 0.0474
_refine_ls_shift/su_max 0.000
_refine_ls_shift/su_mean 0.000
_refine_ls_structure_factor_coef Fsqd
_refine_ls_weighting_details 'calc w = 1/[\s^2^(Fo^2^)+(0.0964P)^2^+0.2198P] where P=(Fo^2^+2Fc^2^)/3'
_refine_ls_weighting_scheme calc
_refine_ls_wR_factor_gt 0.1262
_refine_ls_wR_factor_ref 0.1402
_reflns_number_gt 1269
_reflns_number_total 1652
_reflns_threshold_expression I>2\s(I)
_cod_data_source_file sk3303.cif
_cod_data_source_block I
_cod_original_sg_symbol_H-M 'C 2/c'
_cod_database_code 2017139
_cod_database_fobs_code 2017139

loop_
_symmetry_equiv_pos_as_xyz
'x, y, z'
'-x, y, -z+1/2'
'x+1/2, y+1/2, z'
'-x+1/2, y+1/2, -z+1/2'
'-x, -y, -z'
'x, -y, z-1/2'
'-x+1/2, -y+1/2, -z'
'x+1/2, -y+1/2, z-1/2'

loop_
_atom_site_type_symbol
_atom_site_label
_atom_site_fract_x
_atom_site_fract_y
_atom_site_fract_z
_atom_site_U_iso_or_equiv
_atom_site_adp_type
_atom_site_calc_flag
_atom_site_refinement_flags
_atom_site_occupancy
_atom_site_disorder_assembly
_atom_site_disorder_group
Cu Cu1 0.2500 0.2500 0.0000 0.0390(3) Uani d S 1 . .
O O1 0.25407(14) -0.0217(5) -0.06609(17) 0.0519(7) Uani d . 1 . .
N N1 0.14856(16) 0.2159(5) -0.02631(19) 0.0392(7) Uani d . 1 . .
N N2 0.0662(2) -0.1021(7) 0.1112(3) 0.0769(13) Uani d . 1 . .
C C1 0.11210(19) 0.0623(7) -0.0778(2) 0.0423(9) Uani d . 1 . .
H H1 0.0651 0.0740 -0.0889 0.051 Uiso calc R 1 . .
C C2 0.1360(2) -0.1249(7) -0.1200(2) 0.0431(9) Uani d . 1 . .
C C3 0.0863(2) -0.2851(8) -0.1710(2) 0.0514(10) Uani d . 1 . .
H H3 0.0404 -0.2596 -0.1773 0.062 Uiso calc R 1 . .
C C4 0.1049(2) -0.4749(9) -0.2107(3) 0.0578(11) Uani d . 1 . .
H H4 0.0721 -0.5796 -0.2433 0.069 Uiso calc R 1 . .
C C5 0.1733(2) -0.5096(8) -0.2019(2) 0.0554(11) Uani d . 1 . .
H H5 0.1862 -0.6381 -0.2293 0.066 Uiso calc R 1 . .
C C6 0.2229(2) -0.3574(8) -0.1534(3) 0.0499(10) Uani d . 1 . .
H H6 0.2685 -0.3847 -0.1486 0.060 Uiso calc R 1 . .
C C7 0.2054(2) -0.1618(7) -0.1110(2) 0.0417(9) Uani d . 1 . .
C C8 0.1101(2) 0.3858(7) 0.0088(2) 0.0452(9) Uani d . 1 . .
H H8A 0.0621 0.3772 -0.0216 0.054 Uiso calc R 1 . .
H H8B 0.1254 0.5541 0.0056 0.054 Uiso calc R 1 . .
C C9 0.1193(2) 0.3228(8) 0.0957(2) 0.0463(9) Uani d . 1 . .
H H9A 0.1675 0.3221 0.1254 0.056 Uiso calc R 1 . .
H H9B 0.0977 0.4503 0.1183 0.056 Uiso calc R 1 . .
C C10 0.0899(2) 0.0818(8) 0.1048(3) 0.0534(11) Uani d . 1 . .

loop_
_atom_site_aniso_label
_atom_site_aniso_U_11
_atom_site_aniso_U_22
_atom_site_aniso_U_33
_atom_site_aniso_U_12
_atom_site_aniso_U_13
_atom_site_aniso_U_23
Cu1 0.0385(4) 0.0392(4) 0.0431(4) -0.0013(3) 0.0186(3) -0.0009(3)
O1 0.0450(15) 0.0472(15) 0.0676(18) -0.0034(13) 0.0235(14) -0.0127(15)
N1 0.0379(16) 0.0435(17) 0.0401(16) 0.0031(14) 0.0177(14) 0.0026(14)
N2 0.074(3) 0.051(2) 0.121(4) -0.002(2) 0.052(3) 0.016(2)
C1 0.0372(19) 0.052(2) 0.0388(19) -0.0030(18) 0.0136(16) 0.0063(18)
C2 0.049(2) 0.046(2) 0.0355(19) -0.0027(18) 0.0141(17) 0.0030(17)
C1 0.0372(19) 0.052(2) 0.0388(19) -0.0030(18) 0.0136(16) 0.0063(18)
C3 0.049(2) 0.067(3) 0.036(2) -0.005(2) 0.0092(17) -0.002(2)
C4 0.066(3) 0.060(3) 0.041(2) -0.007(2) 0.008(2) -0.005(2)
C5 0.078(3) 0.047(2) 0.044(2) 0.004(2) 0.023(2) -0.0014(19)
C6 0.053(2) 0.048(2) 0.053(2) 0.008(2) 0.022(2) 0.000(2)
C7 0.049(2) 0.0403(18) 0.0385(19) 0.0011(18) 0.0173(17) 0.0059(17)
C2 0.049(2) 0.046(2) 0.0355(19) -0.0027(18) 0.0141(17) 0.0030(17)
C1 0.0372(19) 0.052(2) 0.0388(19) -0.0030(18) 0.0136(16) 0.0063(18)
C8 0.044(2) 0.045(2) 0.051(2) 0.0049(17) 0.0210(18) 0.0004(19)
C9 0.056(2) 0.0426(19) 0.048(2) -0.0005(18) 0.0275(19) -0.0054(17)
C10 0.053(2) 0.055(3) 0.065(3) 0.009(2) 0.035(2) 0.003(2)

loop_
_atom_type_symbol
_atom_type_description
_atom_type_scat_dispersion_real
_atom_type_scat_dispersion_imag
_atom_type_scat_source
C C 0.0033 0.0016 'International Tables Vol C Tables 4.2.6.8 and 6.1.1.4'
H H 0.0000 0.0000 'International Tables Vol C Tables 4.2.6.8 and 6.1.1.4'
N N 0.0061 0.0033 'International Tables Vol C Tables 4.2.6.8 and 6.1.1.4'
O O 0.0106 0.0060 'International Tables Vol C Tables 4.2.6.8 and 6.1.1.4'
Cu Cu 0.3201 1.2651 'International Tables Vol C Tables 4.2.6.8 and 6.1.1.4'

loop_
_geom_angle_atom_site_label_1
_geom_angle_atom_site_label_2
_geom_angle_atom_site_label_3
_geom_angle_site_symmetry_1
_geom_angle_site_symmetry_3
_geom_angle
_geom_angle_publ_flag
O1 Cu1 O1 . 7 180.00(18) ?
O1 Cu1 N1 . . 91.80(12) y
O1 Cu1 N1 7 . 88.20(12) y
O1 Cu1 N1 . 7 88.20(12) ?
O1 Cu1 N1 7 7 91.80(12) ?
N1 Cu1 N1 . 7 180.00(4) ?
C7 O1 Cu1 . . 130.3(3) y
C1 N1 C8 . . 115.3(3) y
C1 N1 Cu1 . . 124.1(3) y
C8 N1 Cu1 . . 120.5(2) y
C4 C3 C2 . . 121.3(4) ?
C4 C3 H3 . . 119.4 ?
C2 C3 H3 . . 119.4 ?
C3 C4 C5 . . 119.1(4) ?
C3 C4 H4 . . 120.5 ?
C5 C4 H4 . . 120.5 ?
C6 C5 C4 . . 121.4(4) ?
C6 C5 H5 . . 119.3 ?
C4 C5 H5 . . 119.3 ?
C5 C6 C7 . . 120.8(4) ?
C5 C6 H6 . . 119.6 ?
C7 C6 H6 . . 119.6 ?
O1 C7 C6 . . 118.6(4) ?
O1 C7 C2 . . 123.3(4) ?
C6 C7 C2 . . 118.0(4) ?
C7 C2 C3 . . 119.4(4) ?
C7 C2 C1 . . 123.1(4) ?
C3 C2 C1 . . 117.4(4) ?
N1 C1 C2 . . 127.1(4) ?
N1 C1 H1 . . 116.5 ?
C2 C1 H1 . . 116.5 ?
N1 C8 C9 . . 111.9(3) y
N1 C8 H8A . . 109.2 ?
C9 C8 H8A . . 109.2 ?
N1 C8 H8B . . 109.2 ?
C9 C8 H8B . . 109.2 ?
H8A C8 H8B . . 107.9 ?
C10 C9 C8 . . 112.6(4) y
C10 C9 H9A . . 109.1 ?
C8 C9 H9A . . 109.1 ?
C10 C9 H9B . . 109.1 ?
C8 C9 H9B . . 109.1 ?
H9A C9 H9B . . 107.8 ?
N2 C10 C9 . . 178.7(5) y

loop_
_geom_bond_atom_site_label_1
_geom_bond_atom_site_label_2
_geom_bond_site_symmetry_2
_geom_bond_distance
_geom_bond_publ_flag
Cu1 O1 . 1.893(3) y
Cu1 O1 7 1.893(3) ?
Cu1 N1 . 2.007(3) y
Cu1 N1 7 2.007(3) ?
O1 C7 . 1.308(5) y
N1 C1 . 1.285(5) y
N1 C8 . 1.472(5) y
N2 C10 . 1.129(5) y
C3 C4 . 1.363(6) ?
C3 C2 . 1.425(6) ?
C3 H3 . 0.9300 ?
C4 C5 . 1.386(6) ?
C4 H4 . 0.9300 ?
C5 C6 . 1.381(6) ?
C5 H5 . 0.9300 ?
C6 C7 . 1.406(6) ?
C6 H6 . 0.9300 ?
C7 C2 . 1.406(6) ?
C2 C1 . 1.431(5) ?
C1 H1 . 0.9300 ?
C8 C9 . 1.523(6) ?
C8 H8A . 0.9700 ?
C8 H8B . 0.9700 ?
C9 C10 . 1.466(6) ?
C9 H9A . 0.9700 ?
C9 H9B . 0.9700 ?
